data_1529218
loop_
_publ_author_name
'Golovnev, Nikolay'
'Molokeev, Maxim'

_publ_section_title
;
 Crystal structures of two barium 2-thiobarbiturate complexes
;
_journal_issue 5
_journal_name_full 'Journal of Structural Chemistry'
_journal_page_first 871
_journal_paper_doi 10.1134/S0022476614050114
_journal_volume 55
_journal_year 2014
_chemical_formula_moiety 'C8 H6 Ba N4 O6 S2'
_chemical_formula_sum 'C8 H6 Ba N4 O6 S2'
_chemical_formula_weight 455.6168
_chemical_name_systematic
;
 catena-bis(2-thiobarbiturato)-diaqua-barium
;
_space_group_IT_number 62
_symmetry_cell_setting orthorhombic
_symmetry_space_group_name_Hall '-P 2ac 2n'
_symmetry_space_group_name_H-M 'P n m a'
_cell_angle_alpha 90
_cell_angle_beta 90
_cell_angle_gamma 90
_cell_formula_units_Z 4
_cell_length_a 6.87295(14)
_cell_length_b 16.66399(21)
_cell_length_c 11.85043(17)
_cell_measurement_temperature 300
_cell_volume 1357.24(4)
_diffrn_ambient_temperature 300
_diffrn_measurement_device_type 'D8 ADVANCE Bruker'
_diffrn_radiation_monochromator none
_diffrn_radiation_probe x-ray
_diffrn_radiation_type 'Cu K\a~1~~2~'
_exptl_absorpt_coefficient_mu 25.984
_exptl_crystal_density_diffrn 2.229372
_pd_char_colour white_pink
_pd_meas_2theta_range_inc 0.01
_pd_meas_2theta_range_max 139.987
_pd_meas_2theta_range_min 6.0044
_pd_meas_scan_method step
_pd_proc_ls_pref_orient_corr 'no correction'
_pd_proc_ls_profile_function PearsonVII
_pd_proc_ls_prof_R_factor 4.440
_pd_proc_ls_prof_wR_expected 1.229
_pd_proc_ls_prof_wR_factor 4.769
_pd_proc_number_of_points 13398.26
_pd_spec_mount_mode reflection
_refine_ls_goodness_of_fit_all 3.881
_refine_ls_R_I_factor 3.096
_refine_ls_shift/su_max 0.01000
_cod_data_source_file BaHTBA2H2O2.cif
_cod_data_source_block b
_cod_original_cell_volume 1357.239(37)
_cod_original_sg_symbol_Hall '-P 2ac 2n'
_cod_original_sg_symbol_H-M Pnma
_cod_original_formula_sum 'C8 H6 Ba N4 O6 S2'
_cod_database_code 1529218
_cod_database_fobs_code 1529218

loop_
_symmetry_equiv_pos_as_xyz
'x, y, z'
'-x, -y, -z'
'-x, y+1/2, -z'
'-x+1/2, -y, z+1/2'
'-x+1/2, y+1/2, z+1/2'
'x, -y+1/2, z'
'x+1/2, -y+1/2, -z+1/2'
'x+1/2, y, -z+1/2'

loop_
_atom_site_label
_atom_site_type_symbol
_atom_site_fract_x
_atom_site_fract_y
_atom_site_fract_z
_atom_site_occupancy
_atom_site_B_iso_or_equiv
_atom_site_adp_type
_atom_site_attached_hydrogens
Ba Ba 0.38566(22) 0.25 0.58735(10) 1 0 Uani 0
H1 H 0.2398117 0.5394745 0.4799325 1 4 Uiso 0
N1 N 0.2489(10) 0.51524(45) 0.41542(85) 1 2.35(20) Uiso 0
S S 0.19734(50) 0.65659(16) 0.32519(27) 1 2.841(75) Uiso 0
O1 O 0.2970(10) 0.40229(37) 0.11855(57) 1 2.64(20) Uiso 0
O2 O 0.3087(13) 0.40268(40) 0.51477(62) 1 2.91(20) Uiso 0
N3 N 0.2525(13) 0.51402(43) 0.22678(53) 1 2.08(22) Uiso 0
H3 H 0.2367349 0.5433553 0.1616231 1 4 Uiso 0
C4 C 0.2951(22) 0.42786(73) 0.2152(11) 1 4.40(36) Uiso 0
C6 C 0.2831(15) 0.42769(59) 0.4136(12) 1 2.90(29) Uiso 0
C5 C 0.3235(17) 0.38777(64) 0.3140(10) 1 2.45(28) Uiso 0
H5 H 0.32995 0.3273 0.3194 1 4 Uiso 0
C2 C 0.2261(20) 0.55990(52) 0.31748(69) 1 4.52(41) Uiso 0
O3 O 0.6174(16) 0.25 0.40173(93) 1 3.45(22) Uiso 2
O4 O 0.0531(18) 0.25 0.45161(89) 1 5.33(37) Uiso 2

loop_
_atom_site_aniso_label
_atom_site_aniso_U_11
_atom_site_aniso_U_22
_atom_site_aniso_U_33
_atom_site_aniso_U_12
_atom_site_aniso_U_13
_atom_site_aniso_U_23
Ba 0.1105(14) 0.01479(54) 0.02354(64) 0 -0.0065(11) 0

loop_
_diffrn_radiation_wavelength
_diffrn_radiation_wavelength_wt
1.5406 1.0000
1.5443 0.5000

loop_
_geom_angle_atom_site_label_1
_geom_angle_atom_site_label_2
_geom_angle_atom_site_label_3
_geom_angle
_geom_angle_site_symmetry_1
_geom_angle_site_symmetry_3
C6 N1 H1 118.96 1_555 1_555
C6 N1 C2 122.4(11) 1_555 1_555
C2 N1 H1 118.66 1_555 1_555
H3 N3 C4 117.61 1_555 1_555
H3 N3 C2 110.87 1_555 1_555
C4 N3 C2 131.5(13) 1_555 1_555
C5 C4 O1 129.3(14) 1_555 1_555
C5 C4 N3 115.3(10) 1_555 1_555
C5 C6 N1 121.3(12) 1_555 1_555
C5 C6 O2 127.9(14) 1_555 1_555
H5 C5 C4 123.35 1_555 1_555
H5 C5 C6 115.74 1_555 1_555
N1 C6 O2 109.22(92) 1_555 1_555
N1 C2 S 119.88(74) 1_555 1_555
N1 C2 N3 110.70(77) 1_555 1_555
S C2 N3 129.12(87) 1_555 1_555
O1 C4 N3 115.45(96) 1_555 1_555
C4 C5 C6 118.1(13) 1_555 1_555
S Ba S 54.11(23) 2_666 3_646
S Ba S 70.64(13) 2_666 4_565
S Ba S 95.83(9) 2_666 5_545
S Ba O2 80.46(20) 2_666 1_555
S Ba O2 132.83(48) 2_666 6_555
S Ba O3 75.77(28) 2_666 1_555
S Ba O4 149.2(13) 2_666 1_555
S Ba S 56.85(20) 4_565 5_545
S Ba O2 78.15(19) 4_565 1_555
S Ba O2 132.81(46) 4_565 6_555
S Ba O3 143.17(95) 4_565 1_555
S Ba O4 110.8(34) 4_565 1_555
O2 Ba O2 136.71(66) 1_555 6_555
O2 Ba O3 81.88(22) 1_555 1_555
O2 Ba O4 70.19(35) 1_555 1_555
H5 Ba O3 47.09 1_555 1_555
H5 Ba O4 51.62 1_555 1_555
O3 Ba O4 90.77(33) 1_555 1_555

loop_
_geom_bond_atom_site_label_1
_geom_bond_atom_site_label_2
_geom_bond_distance
_geom_bond_site_symmetry_2
H1 N1 0.86686 .
N1 C6 1.478(12) .
N1 C2 1.388(13) .
S C2 1.6259(92) .
O1 C4 1.222(15) .
O2 C6 1.281(16) .
N3 H3 0.92027 .
N3 C4 1.472(14) .
N3 C2 1.331(11) .
C4 C5 1.362(17) .
C6 C5 1.383(18) .
C5 H5 1.01067 .
Ba S 3.4222(35) 2_666
Ba S 3.2699(33) 4_565
Ba O2 2.7373(68) .
Ba O3 2.716(11) .
Ba O4 2.795(12) .

loop_
_geom_hbond_atom_site_label_D
_geom_hbond_atom_site_label_H
_geom_hbond_atom_site_label_A
_geom_hbond_distance_DH
_geom_hbond_distance_HA
_geom_hbond_distance_DA
_geom_hbond_angle_DHA
_geom_hbond_site_symmetry_A
N1 H1 O1 0.87 1.93 2.79(1) 176 4_565
N3 H3 O2 0.92 1.98 2.901(9) 175 4_564

loop_
_cod_changelog_entry_id
_cod_changelog_entry_author
_cod_changelog_entry_date
_cod_changelog_entry_text
1 'Vaitkus, Antanas' 2024-10-01T18:15:00+03:00
;
 Replaced the '_chemical_name_mineral' data item with the
 '_chemical_name_systematic' data item.
;
